data_4036480
loop_
_publ_author_name
'Mulla, Karimulla'
'Aleshire, Kyle L.'
'Forster, Paul M.'
'Kang, Jun Yong'

_publ_section_title
;
 Utility of Bifunctional N-Heterocyclic Phosphine (NHP)-Thioureas for
 Metal-Free Carbon-Phosphorus Bond Construction toward Regio- and
 Stereoselective Formation of Vinylphosphonates.
;
_journal_issue 1
_journal_name_full 'The Journal of organic chemistry'
_journal_page_first 77
_journal_page_last 88
_journal_paper_doi 10.1021/acs.joc.5b02184
_journal_volume 81
_journal_year 2016
_chemical_formula_moiety 'C23 H25 N4 O P S'
_chemical_formula_sum 'C23 H25 N4 O P S'
_chemical_formula_weight 436.50
_space_group_crystal_system triclinic
_space_group_IT_number 2
_space_group_name_Hall '-P 1'
_space_group_name_H-M_alt 'P -1'
_atom_sites_solution_hydrogens geom
_atom_sites_solution_primary direct
_audit_creation_date 2015-05-20
_audit_creation_method
;
Olex2 1.2
(compiled 2015.01.26 svn.r3150 for OlexSys, GUI svn.r4998)
;
_cell_angle_alpha 108.683(2)
_cell_angle_beta 98.291(2)
_cell_angle_gamma 100.081(2)
_cell_formula_units_Z 2
_cell_length_a 6.3703(9)
_cell_length_b 12.1555(18)
_cell_length_c 15.503(2)
_cell_measurement_reflns_used 7510
_cell_measurement_temperature 100.03
_cell_measurement_theta_max 30.71
_cell_measurement_theta_min 2.68
_cell_volume 1093.5(3)
_computing_cell_refinement 'SAINT v8.34A (Bruker, 2013)'
_computing_data_reduction 'SAINT v8.34A (Bruker, 2013)'
_computing_molecular_graphics 'Olex2 (Dolomanov et al., 2009)'
_computing_publication_material 'Olex2 (Dolomanov et al., 2009)'
_computing_structure_refinement 'XL (Sheldrick, 2008)'
_computing_structure_solution 'ShelXS (Sheldrick, 2008)'
_diffrn_ambient_temperature 100.03
_diffrn_measured_fraction_theta_full 0.993
_diffrn_measured_fraction_theta_max 0.994
_diffrn_measurement_device_type 'Bruker APEX-II CCD'
_diffrn_measurement_method '\f and \w scans'
_diffrn_radiation_type MoK\a
_diffrn_radiation_wavelength 0.71073
_diffrn_reflns_av_R_equivalents 0.0236
_diffrn_reflns_av_unetI/netI 0.0267
_diffrn_reflns_Laue_measured_fraction_full 0.993
_diffrn_reflns_Laue_measured_fraction_max 0.994
_diffrn_reflns_limit_h_max 8
_diffrn_reflns_limit_h_min -8
_diffrn_reflns_limit_k_max 16
_diffrn_reflns_limit_k_min -16
_diffrn_reflns_limit_l_max 20
_diffrn_reflns_limit_l_min -20
_diffrn_reflns_number 15051
_diffrn_reflns_point_group_measured_fraction_full 0.993
_diffrn_reflns_point_group_measured_fraction_max 0.994
_diffrn_reflns_theta_full 25.242
_diffrn_reflns_theta_max 28.281
_diffrn_reflns_theta_min 1.420
_diffrn_standards_number 0
_exptl_absorpt_coefficient_mu 0.244
_exptl_absorpt_correction_T_max 0.7461
_exptl_absorpt_correction_T_min 0.6494
_exptl_absorpt_correction_type multi-scan
_exptl_absorpt_process_details
'SADABS-2014/4 (Bruker,2014/4) was used for absorption correction. wR2(int) was 0.1166 before and 0.0362 after correction. The Ratio of minimum to maximum transmission is 0.8704. The \l/2 correction factor is 0.00150.'
_exptl_crystal_colour 'clear light colourless'
_exptl_crystal_colour_lustre clear
_exptl_crystal_colour_modifier light
_exptl_crystal_colour_primary colourless
_exptl_crystal_density_diffrn 1.326
_exptl_crystal_description plate
_exptl_crystal_F_000 460
_exptl_crystal_size_max 0.3
_exptl_crystal_size_mid 0.1
_exptl_crystal_size_min 0.05
_refine_diff_density_max 0.338
_refine_diff_density_min -0.277
_refine_diff_density_rms 0.046
_refine_ls_extinction_method none
_refine_ls_goodness_of_fit_ref 1.037
_refine_ls_hydrogen_treatment constr
_refine_ls_matrix_type full
_refine_ls_number_parameters 271
_refine_ls_number_reflns 5410
_refine_ls_number_restraints 0
_refine_ls_restrained_S_all 1.037
_refine_ls_R_factor_all 0.0385
_refine_ls_R_factor_gt 0.0316
_refine_ls_shift/su_max 0.002
_refine_ls_shift/su_mean 0.000
_refine_ls_structure_factor_coef Fsqd
_refine_ls_weighting_details 'w=1/[\s^2^(Fo^2^)+(0.0391P)^2^+0.3176P] where P=(Fo^2^+2Fc^2^)/3'
_refine_ls_weighting_scheme calc
_refine_ls_wR_factor_gt 0.0775
_refine_ls_wR_factor_ref 0.0807
_reflns_Friedel_coverage 0.000
_reflns_number_gt 4630
_reflns_number_total 5410
_reflns_threshold_expression 'I > 2\s(I)'
_cod_data_source_file jo5b02184_si_002.cif
_cod_data_source_block kang4_0m_a
_cod_original_cell_volume 1093.6(3)
_cod_database_code 4036480
_shelxl_version_number 2014/6
_shelx_space_group_comment
;
The symmetry employed for this shelxl refinement is uniquely defined
by the following loop, which should always be used as a source of
symmetry information in preference to the above space-group names.
They are only intended as comments.
;
_olex2_refinement_description
;
1. Fixed Uiso
 At 1.2 times of:
  All C(H) groups, All C(H,H) groups, All N(H) groups
2.a Secondary CH2 refined with riding coordinates:
 C7(H6,H7), C8(H8,H9), C15(H15,H16), C16(H17,H18)
2.b Aromatic/amide H refined with riding coordinates:
 N3(H19), N4(H20), C2(H1), C3(H2), C4(H3), C5(H4), C6(H5), C10(H10), C11(H11),
 C12(H12), C13(H13), C14(H14), C19(H21), C20(H22), C21(H23), C22(H24), C23(H25)
;
_olex2_submission_special_instructions 'No special instructions were received'

loop_
_space_group_symop_operation_xyz
'x, y, z'
'-x, -y, -z'

loop_
_atom_site_label
_atom_site_type_symbol
_atom_site_fract_x
_atom_site_fract_y
_atom_site_fract_z
_atom_site_U_iso_or_equiv
_atom_site_adp_type
_atom_site_occupancy
_atom_site_site_symmetry_order
_atom_site_calc_flag
_atom_site_refinement_flags_posn
S1 S 1.24561(5) 0.86977(3) 1.01368(2) 0.01992(8) Uani 1 1 d .
P1 P 0.41048(5) 0.55201(3) 0.66487(2) 0.01472(8) Uani 1 1 d .
O1 O 0.60379(13) 0.64797(7) 0.75138(6) 0.01590(17) Uani 1 1 d .
N1 N 0.21912(16) 0.50128(9) 0.71909(7) 0.0169(2) Uani 1 1 d .
N2 N 0.24461(16) 0.63499(9) 0.63247(7) 0.0174(2) Uani 1 1 d .
N3 N 0.93037(16) 0.84622(9) 0.87287(7) 0.0180(2) Uani 1 1 d .
H3 H 0.8850 0.8563 0.8202 0.022 Uiso 1 1 calc R
N4 N 1.26398(16) 0.96482(9) 0.88205(7) 0.0179(2) Uani 1 1 d .
H4 H 1.3989 0.9987 0.9138 0.022 Uiso 1 1 calc R
C1 C 0.26907(19) 0.43981(10) 0.77972(8) 0.0179(2) Uani 1 1 d .
C2 C 0.4482(2) 0.38692(11) 0.77600(9) 0.0222(3) Uani 1 1 d .
H2 H 0.5338 0.3908 0.7312 0.027 Uiso 1 1 calc R
C3 C 0.5013(2) 0.32921(12) 0.83702(10) 0.0270(3) Uani 1 1 d .
H3A H 0.6237 0.2944 0.8339 0.032 Uiso 1 1 calc R
C4 C 0.3782(2) 0.32157(14) 0.90270(11) 0.0329(3) Uani 1 1 d .
H4A H 0.4165 0.2829 0.9450 0.039 Uiso 1 1 calc R
C5 C 0.1979(3) 0.37144(15) 0.90542(12) 0.0368(4) Uani 1 1 d .
H5 H 0.1107 0.3652 0.9492 0.044 Uiso 1 1 calc R
C6 C 0.1432(2) 0.43035(13) 0.84499(10) 0.0286(3) Uani 1 1 d .
H6 H 0.0199 0.4643 0.8481 0.034 Uiso 1 1 calc R
C7 C 0.04074(19) 0.56350(11) 0.72901(9) 0.0195(2) Uani 1 1 d .
H7A H 0.0741 0.6284 0.7906 0.023 Uiso 1 1 calc R
H7B H -0.0979 0.5071 0.7228 0.023 Uiso 1 1 calc R
C8 C 0.02402(19) 0.61424(11) 0.65105(9) 0.0195(2) Uani 1 1 d .
H8A H -0.0816 0.5568 0.5946 0.023 Uiso 1 1 calc R
H8B H -0.0240 0.6900 0.6707 0.023 Uiso 1 1 calc R
C9 C 0.2857(2) 0.68414(10) 0.56388(8) 0.0174(2) Uani 1 1 d .
C10 C 0.1163(2) 0.69171(11) 0.49939(9) 0.0213(3) Uani 1 1 d .
H10 H -0.0312 0.6641 0.5016 0.026 Uiso 1 1 calc R
C11 C 0.1627(2) 0.73952(12) 0.43198(9) 0.0254(3) Uani 1 1 d .
H11 H 0.0463 0.7434 0.3881 0.031 Uiso 1 1 calc R
C12 C 0.3769(2) 0.78158(12) 0.42799(9) 0.0258(3) Uani 1 1 d .
H12 H 0.4073 0.8139 0.3816 0.031 Uiso 1 1 calc R
C13 C 0.5465(2) 0.77586(12) 0.49257(9) 0.0254(3) Uani 1 1 d .
H13 H 0.6935 0.8047 0.4905 0.030 Uiso 1 1 calc R
C14 C 0.5022(2) 0.72812(11) 0.56029(9) 0.0211(2) Uani 1 1 d .
H14 H 0.6193 0.7252 0.6044 0.025 Uiso 1 1 calc R
C15 C 0.56030(19) 0.72467(11) 0.83607(8) 0.0173(2) Uani 1 1 d .
H15A H 0.4530 0.6784 0.8593 0.021 Uiso 1 1 calc R
H15B H 0.5001 0.7896 0.8245 0.021 Uiso 1 1 calc R
C16 C 0.7742(2) 0.77607(11) 0.90669(8) 0.0192(2) Uani 1 1 d .
H16A H 0.7501 0.8275 0.9666 0.023 Uiso 1 1 calc R
H16B H 0.8334 0.7105 0.9176 0.023 Uiso 1 1 calc R
C17 C 1.13843(19) 0.89595(10) 0.91745(8) 0.0157(2) Uani 1 1 d .
C18 C 1.20150(19) 0.98853(10) 0.79889(8) 0.0172(2) Uani 1 1 d .
C19 C 1.3291(2) 0.96627(11) 0.73222(9) 0.0234(3) Uani 1 1 d .
H19 H 1.4518 0.9338 0.7419 0.028 Uiso 1 1 calc R
C20 C 1.2769(3) 0.99156(12) 0.65167(9) 0.0286(3) Uani 1 1 d .
H20 H 1.3641 0.9766 0.6063 0.034 Uiso 1 1 calc R
C21 C 1.0973(3) 1.03873(13) 0.63743(9) 0.0301(3) Uani 1 1 d .
H21 H 1.0611 1.0556 0.5821 0.036 Uiso 1 1 calc R
C22 C 0.9706(2) 1.06136(14) 0.70385(11) 0.0325(3) Uani 1 1 d .
H22 H 0.8473 1.0933 0.6937 0.039 Uiso 1 1 calc R
C23 C 1.0230(2) 1.03740(13) 0.78531(9) 0.0256(3) Uani 1 1 d .
H23 H 0.9376 1.0543 0.8313 0.031 Uiso 1 1 calc R

loop_
_atom_site_aniso_label
_atom_site_aniso_U_11
_atom_site_aniso_U_22
_atom_site_aniso_U_33
_atom_site_aniso_U_23
_atom_site_aniso_U_13
_atom_site_aniso_U_12
S1 0.01606(15) 0.02795(16) 0.01730(15) 0.01217(12) 0.00246(11) 0.00215(12)
P1 0.01255(14) 0.01803(15) 0.01404(14) 0.00540(11) 0.00387(10) 0.00449(11)
O1 0.0120(4) 0.0208(4) 0.0143(4) 0.0050(3) 0.0040(3) 0.0038(3)
N1 0.0125(5) 0.0198(5) 0.0201(5) 0.0084(4) 0.0050(4) 0.0043(4)
N2 0.0128(5) 0.0237(5) 0.0183(5) 0.0098(4) 0.0043(4) 0.0056(4)
N3 0.0165(5) 0.0220(5) 0.0149(5) 0.0087(4) 0.0018(4) -0.0001(4)
N4 0.0149(5) 0.0224(5) 0.0157(5) 0.0083(4) 0.0023(4) 0.0005(4)
C1 0.0162(6) 0.0175(5) 0.0191(6) 0.0071(5) 0.0030(4) 0.0011(4)
C2 0.0213(6) 0.0238(6) 0.0254(6) 0.0110(5) 0.0093(5) 0.0070(5)
C3 0.0241(7) 0.0293(7) 0.0345(7) 0.0177(6) 0.0081(6) 0.0101(5)
C4 0.0343(8) 0.0390(8) 0.0373(8) 0.0267(7) 0.0111(6) 0.0113(6)
C5 0.0361(8) 0.0507(10) 0.0421(9) 0.0325(8) 0.0210(7) 0.0163(7)
C6 0.0245(7) 0.0379(8) 0.0349(8) 0.0217(6) 0.0152(6) 0.0126(6)
C7 0.0130(5) 0.0240(6) 0.0245(6) 0.0106(5) 0.0067(4) 0.0062(5)
C8 0.0121(5) 0.0234(6) 0.0244(6) 0.0097(5) 0.0041(4) 0.0053(4)
C9 0.0201(6) 0.0167(5) 0.0147(5) 0.0038(4) 0.0040(4) 0.0059(4)
C10 0.0213(6) 0.0205(6) 0.0197(6) 0.0064(5) -0.0006(5) 0.0041(5)
C11 0.0327(7) 0.0232(6) 0.0186(6) 0.0072(5) -0.0013(5) 0.0079(5)
C12 0.0389(8) 0.0256(7) 0.0193(6) 0.0111(5) 0.0111(5) 0.0134(6)
C13 0.0269(7) 0.0297(7) 0.0274(7) 0.0140(6) 0.0140(5) 0.0123(5)
C14 0.0203(6) 0.0253(6) 0.0209(6) 0.0100(5) 0.0062(5) 0.0086(5)
C15 0.0150(5) 0.0197(6) 0.0165(5) 0.0045(4) 0.0058(4) 0.0042(4)
C16 0.0178(6) 0.0233(6) 0.0149(5) 0.0069(5) 0.0043(4) -0.0004(5)
C17 0.0172(5) 0.0159(5) 0.0138(5) 0.0037(4) 0.0055(4) 0.0047(4)
C18 0.0190(6) 0.0172(5) 0.0133(5) 0.0052(4) 0.0029(4) 0.0001(4)
C19 0.0291(7) 0.0217(6) 0.0235(6) 0.0092(5) 0.0125(5) 0.0082(5)
C20 0.0454(8) 0.0228(6) 0.0206(6) 0.0080(5) 0.0164(6) 0.0073(6)
C21 0.0413(8) 0.0310(7) 0.0176(6) 0.0126(5) 0.0028(6) 0.0025(6)
C22 0.0278(7) 0.0461(9) 0.0329(8) 0.0252(7) 0.0053(6) 0.0118(6)
C23 0.0246(7) 0.0352(7) 0.0241(6) 0.0162(6) 0.0103(5) 0.0101(6)

loop_
_atom_type_symbol
_atom_type_description
_atom_type_scat_dispersion_real
_atom_type_scat_dispersion_imag
_atom_type_scat_source
C C 0.0033 0.0016 'International Tables Vol C Tables 4.2.6.8 and 6.1.1.4'
H H 0.0000 0.0000 'International Tables Vol C Tables 4.2.6.8 and 6.1.1.4'
N N 0.0061 0.0033 'International Tables Vol C Tables 4.2.6.8 and 6.1.1.4'
O O 0.0106 0.0060 'International Tables Vol C Tables 4.2.6.8 and 6.1.1.4'
P P 0.1023 0.0942 'International Tables Vol C Tables 4.2.6.8 and 6.1.1.4'
S S 0.1246 0.1234 'International Tables Vol C Tables 4.2.6.8 and 6.1.1.4'

loop_
_geom_angle_atom_site_label_1
_geom_angle_atom_site_label_2
_geom_angle_atom_site_label_3
_geom_angle
O1 P1 N1 103.87(5)
O1 P1 N2 105.53(5)
N2 P1 N1 89.73(5)
C15 O1 P1 123.07(7)
C1 N1 P1 121.17(8)
C1 N1 C7 119.34(10)
C7 N1 P1 115.32(8)
C8 N2 P1 115.81(8)
C9 N2 P1 120.39(8)
C9 N2 C8 119.90(10)
C16 N3 H3 118.2
C17 N3 H3 118.2
C17 N3 C16 123.69(10)
C17 N4 H4 116.5
C17 N4 C18 127.06(10)
C18 N4 H4 116.5
C2 C1 N1 120.39(11)
C6 C1 N1 121.22(11)
C6 C1 C2 118.38(11)
C1 C2 H2 119.7
C3 C2 C1 120.59(12)
C3 C2 H2 119.7
C2 C3 H3A 119.6
C2 C3 C4 120.90(13)
C4 C3 H3A 119.6
C3 C4 H4A 120.6
C3 C4 C5 118.80(13)
C5 C4 H4A 120.6
C4 C5 H5 119.5
C4 C5 C6 120.98(14)
C6 C5 H5 119.5
C1 C6 H6 119.8
C5 C6 C1 120.32(13)
C5 C6 H6 119.8
N1 C7 H7A 110.6
N1 C7 H7B 110.6
N1 C7 C8 105.69(10)
H7A C7 H7B 108.7
C8 C7 H7A 110.6
C8 C7 H7B 110.6
N2 C8 C7 105.61(9)
N2 C8 H8A 110.6
N2 C8 H8B 110.6
C7 C8 H8A 110.6
C7 C8 H8B 110.6
H8A C8 H8B 108.7
C10 C9 N2 121.81(11)
C10 C9 C14 118.65(11)
C14 C9 N2 119.54(11)
C9 C10 H10 119.9
C11 C10 C9 120.28(12)
C11 C10 H10 119.9
C10 C11 H11 119.6
C12 C11 C10 120.87(12)
C12 C11 H11 119.6
C11 C12 H12 120.4
C11 C12 C13 119.27(12)
C13 C12 H12 120.4
C12 C13 H13 119.8
C12 C13 C14 120.43(13)
C14 C13 H13 119.8
C9 C14 H14 119.8
C13 C14 C9 120.49(12)
C13 C14 H14 119.8
O1 C15 H15A 110.3
O1 C15 H15B 110.3
O1 C15 C16 107.27(9)
H15A C15 H15B 108.5
C16 C15 H15A 110.3
C16 C15 H15B 110.3
N3 C16 C15 110.01(10)
N3 C16 H16A 109.7
N3 C16 H16B 109.7
C15 C16 H16A 109.7
C15 C16 H16B 109.7
H16A C16 H16B 108.2
N3 C17 S1 121.14(9)
N3 C17 N4 118.20(10)
N4 C17 S1 120.62(9)
C19 C18 N4 118.45(11)
C23 C18 N4 121.43(11)
C23 C18 C19 120.07(11)
C18 C19 H19 120.0
C20 C19 C18 120.04(13)
C20 C19 H19 120.0
C19 C20 H20 120.0
C21 C20 C19 119.98(13)
C21 C20 H20 120.0
C20 C21 H21 120.0
C20 C21 C22 120.09(12)
C22 C21 H21 120.0
C21 C22 H22 119.8
C21 C22 C23 120.33(13)
C23 C22 H22 119.8
C18 C23 C22 119.49(12)
C18 C23 H23 120.3
C22 C23 H23 120.3

loop_
_geom_bond_atom_site_label_1
_geom_bond_atom_site_label_2
_geom_bond_distance
S1 C17 1.6969(12)
P1 O1 1.6414(9)
P1 N1 1.7138(10)
P1 N2 1.7119(10)
O1 C15 1.4427(14)
N1 C1 1.4107(15)
N1 C7 1.4710(15)
N2 C8 1.4699(15)
N2 C9 1.4102(15)
N3 H3 0.8800
N3 C16 1.4601(15)
N3 C17 1.3370(15)
N4 H4 0.8800
N4 C17 1.3520(15)
N4 C18 1.4262(15)
C1 C2 1.4040(17)
C1 C6 1.3985(18)
C2 H2 0.9500
C2 C3 1.3847(18)
C3 H3A 0.9500
C3 C4 1.388(2)
C4 H4A 0.9500
C4 C5 1.389(2)
C5 H5 0.9500
C5 C6 1.391(2)
C6 H6 0.9500
C7 H7A 0.9900
C7 H7B 0.9900
C7 C8 1.5219(17)
C8 H8A 0.9900
C8 H8B 0.9900
C9 C10 1.3983(17)
C9 C14 1.4052(18)
C10 H10 0.9500
C10 C11 1.3914(18)
C11 H11 0.9500
C11 C12 1.388(2)
C12 H12 0.9500
C12 C13 1.3902(19)
C13 H13 0.9500
C13 C14 1.3918(18)
C14 H14 0.9500
C15 H15A 0.9900
C15 H15B 0.9900
C15 C16 1.5095(16)
C16 H16A 0.9900
C16 H16B 0.9900
C18 C19 1.3934(17)
C18 C23 1.3921(18)
C19 H19 0.9500
C19 C20 1.3881(18)
C20 H20 0.9500
C20 C21 1.387(2)
C21 H21 0.9500
C21 C22 1.387(2)
C22 H22 0.9500
C22 C23 1.3926(18)
C23 H23 0.9500
